data_1549328
loop_
_publ_author_name
'Ortega, Gabriela'
'Hern\'andez, Jes\'us'
'Gonz\'alez, Teresa'
'Dorta, Romano'
'Brice\~no, Alexander'

_publ_section_title
;
 1,2,4,5-Benzenetetracarboxylic acid: a versatile hydrogen bonding
 template for controlling the regioselective topochemical synthesis of
 head-to-tail photodimers from stilbazole derivatives.
;
_journal_issue 5
_journal_name_full
'Photochemical &amp; photobiological sciences : Official journal of the European Photochemistry Association and the European Society for Photobiology'
_journal_page_first 670
_journal_page_last 680
_journal_paper_doi 10.1039/c7pp00448f
_journal_volume 17
_journal_year 2018
_chemical_compound_source Synthesis
_chemical_formula_moiety 'C38 H26 N4 O8'
_chemical_formula_sum 'C38 H26 N4 O8'
_chemical_formula_weight 666.63
_space_group_IT_number 14
_space_group_name_Hall '-P 2ybc'
_space_group_name_H-M_alt 'P 1 21/c 1'
_symmetry_cell_setting monoclinic
_symmetry_space_group_name_Hall '-P 2ybc'
_symmetry_space_group_name_H-M 'P 1 21/c 1'
_atom_sites_solution_hydrogens geom
_atom_sites_solution_primary direct
_atom_sites_solution_secondary difmap
_audit_creation_date '12 January 2016'
_audit_creation_method SHELXL-97
_audit_update_record
;
2018-04-17 deposited with the CCDC.
2018-04-17 downloaded from the CCDC.
;
_cell_angle_alpha 90.00
_cell_angle_beta 107.37(3)
_cell_angle_gamma 90.00
_cell_formula_units_Z 2
_cell_length_a 8.8116(18)
_cell_length_b 11.811(2)
_cell_length_c 15.299(5)
_cell_measurement_reflns_used 8471
_cell_measurement_temperature 295(2)
_cell_measurement_theta_max 27.9564
_cell_measurement_theta_min 1.7241
_cell_volume 1519.6(7)
_computing_cell_refinement 'CrystalClear (Rigaku/MSC Inc., 2005)'
_computing_data_collection 'CrystalClear (Rigaku/MSC Inc., 2005)'
_computing_data_reduction 'CrystalClear (Rigaku/MSC Inc., 2005)'
_computing_molecular_graphics
;
SHELXLTL-NT V5.1 (Bruker AXS, 1998) and DIAMOND 
(Brandenburg, 1998)
;
_computing_publication_material
; 
SHELXLTL-NT V5.1 (Bruker AXS, 1998) and PLATON (Spek, 2003).
;
_computing_structure_refinement 'SHELXS-2003 (Sheldrick, 2003)'
_computing_structure_solution 'SHELXLTL-NT V5.1 (Bruker AXS, 1998)'
_diffrn_ambient_temperature 295(2)
_diffrn_measured_fraction_theta_full 0.994
_diffrn_measured_fraction_theta_max 0.855
_diffrn_measurement_device 'Mercury (2x2 bin mode)'
_diffrn_measurement_device_type 'Rigaku AFC7S Mercury'
_diffrn_measurement_method '\w '
_diffrn_radiation_detector CCD
_diffrn_radiation_monochromator graphite
_diffrn_radiation_source 'Normal-focus sealed tube'
_diffrn_radiation_type MoK\a
_diffrn_radiation_wavelength 0.71073
_diffrn_reflns_av_R_equivalents 0.0799
_diffrn_reflns_av_sigmaI/netI 0.0547
_diffrn_reflns_limit_h_max 11
_diffrn_reflns_limit_h_min -11
_diffrn_reflns_limit_k_max 15
_diffrn_reflns_limit_k_min -15
_diffrn_reflns_limit_l_max 19
_diffrn_reflns_limit_l_min -20
_diffrn_reflns_number 17995
_diffrn_reflns_theta_full 25.00
_diffrn_reflns_theta_max 27.98
_diffrn_reflns_theta_min 2.22
_diffrn_standards_decay_% 0
_diffrn_standards_interval_count 0
_diffrn_standards_interval_time 0
_diffrn_standards_number 0
_exptl_absorpt_coefficient_mu 0.104
_exptl_absorpt_correction_T_max 0.967
_exptl_absorpt_correction_T_min 0.957
_exptl_absorpt_correction_type multi-scan
_exptl_absorpt_process_details 'Jacobson, R. (1998) Private communication'
_exptl_crystal_colour Colorless
_exptl_crystal_density_diffrn 1.457
_exptl_crystal_density_method 'not measured'
_exptl_crystal_description Block
_exptl_crystal_F_000 692
_exptl_crystal_size_max 0.48
_exptl_crystal_size_mid 0.38
_exptl_crystal_size_min 0.35
_refine_diff_density_max 0.249
_refine_diff_density_min -0.297
_refine_diff_density_rms 0.071
_refine_ls_extinction_method none
_refine_ls_goodness_of_fit_ref 1.075
_refine_ls_hydrogen_treatment constr
_refine_ls_matrix_type full
_refine_ls_number_parameters 226
_refine_ls_number_reflns 3133
_refine_ls_number_restraints 0
_refine_ls_restrained_S_all 1.075
_refine_ls_R_factor_all 0.1098
_refine_ls_R_factor_gt 0.0710
_refine_ls_shift/su_max 0.000
_refine_ls_shift/su_mean 0.000
_refine_ls_structure_factor_coef Fsqd
_refine_ls_weighting_details 'calc w=1/[\s^2^(Fo^2^)+(0.0815P)^2^+0.5866P] where P=(Fo^2^+2Fc^2^)/3'
_refine_ls_weighting_scheme calc
_refine_ls_wR_factor_gt 0.1642
_refine_ls_wR_factor_ref 0.1863
_reflns_number_gt 2168
_reflns_number_total 3133
_reflns_threshold_expression >2sigma(I)
_cod_data_source_file c7pp00448f2.cif
_cod_data_source_block p21c_CCDC1
_cod_depositor_comments
;
The following automatic conversions were performed:

'_symmetry_cell_setting' value 'Monoclinic' changed to 'monoclinic'
according to
/home/data/users/saulius/crontab/automatic-downloads/rss-feeds/RSC/lib/dictionaries/cif_core.dic
dictionary named 'cif_core.dic' version 2.4.2 from 2011-04-26.

'_exptl_absorpt_correction_type' value 'Multi Scan' changed to
'multi-scan' according to
/home/data/users/saulius/crontab/automatic-downloads/rss-feeds/RSC/lib/dictionaries/cif_core.dic
dictionary named 'cif_core.dic' version 2.4.2 from 2011-04-26.

Automatic conversion script
Id: cif_fix_values 4973 2017-02-22 13:04:09Z antanas 

 Adding full bibliography for 1549321--1549331.cif.
;
_cod_original_cell_volume 1519.6(6)
_cod_original_sg_symbol_H-M P21/c
_cod_database_code 1549328

loop_
_symmetry_equiv_pos_as_xyz
'x, y, z'
'-x, y+1/2, -z+1/2'
'-x, -y, -z'
'x, -y-1/2, z-1/2'

loop_
_atom_site_label
_atom_site_type_symbol
_atom_site_fract_x
_atom_site_fract_y
_atom_site_fract_z
_atom_site_U_iso_or_equiv
_atom_site_adp_type
_atom_site_occupancy
_atom_site_symmetry_multiplicity
_atom_site_calc_flag
_atom_site_refinement_flags
N1 N 0.6711(3) 0.5105(2) 0.65370(16) 0.0549(7) Uani 1 1 d .
H1A H 0.6455 0.5183 0.7034 0.066 Uiso 1 1 calc R
N2 N 1.1184(3) 0.3348(3) 0.00817(17) 0.0667(8) Uani 1 1 d .
C1 C 0.6428(4) 0.5948(3) 0.5936(2) 0.0574(8) Uani 1 1 d .
H1 H 0.5972 0.6614 0.6062 0.069 Uiso 1 1 calc R
C2 C 0.7378(4) 0.4146(3) 0.6392(2) 0.0531(8) Uani 1 1 d .
H3 H 0.7577 0.3570 0.6826 0.064 Uiso 1 1 calc R
C3 C 0.6796(4) 0.5847(3) 0.5136(2) 0.0516(7) Uani 1 1 d .
H4 H 0.6583 0.6439 0.4715 0.062 Uiso 1 1 calc R
C4 C 0.7773(4) 0.4010(3) 0.5600(2) 0.0495(7) Uani 1 1 d .
H5 H 0.8237 0.3336 0.5497 0.059 Uiso 1 1 calc R
C5 C 0.7490(3) 0.4860(2) 0.49506(18) 0.0420(7) Uani 1 1 d .
C6 C 0.7879(4) 0.4784(3) 0.4087(2) 0.0524(8) Uani 1 1 d .
H6 H 0.7556 0.5380 0.3676 0.063 Uiso 1 1 calc R
C7 C 0.8638(4) 0.3954(3) 0.3844(2) 0.0513(8) Uani 1 1 d .
H7 H 0.8910 0.3346 0.4247 0.062 Uiso 1 1 calc R
C8 C 0.9112(3) 0.3872(3) 0.30015(18) 0.0454(7) Uani 1 1 d .
C9 C 0.8663(4) 0.4645(3) 0.2294(2) 0.0505(7) Uani 1 1 d .
H8 H 0.7993 0.5240 0.2329 0.061 Uiso 1 1 calc R
C10 C 1.0092(4) 0.2985(3) 0.2938(2) 0.0551(8) Uani 1 1 d .
H9 H 1.0387 0.2453 0.3406 0.066 Uiso 1 1 calc R
C11 C 0.9196(4) 0.4545(3) 0.15281(19) 0.0491(7) Uani 1 1 d .
H10 H 0.8884 0.5067 0.1052 0.059 Uiso 1 1 calc R
C12 C 1.0635(4) 0.2879(3) 0.2189(2) 0.0527(8) Uani 1 1 d .
H11 H 1.1301 0.2281 0.2154 0.063 Uiso 1 1 calc R
C13 C 1.0193(3) 0.3664(2) 0.14846(18) 0.0427(7) Uani 1 1 d .
C14 C 1.0751(4) 0.3511(3) 0.0698(2) 0.0509(7) Uani 1 1 d .
O1 O 0.7153(3) 0.1325(2) 0.35282(15) 0.0695(7) Uani 1 1 d .
O2 O 0.4568(2) 0.16781(16) 0.29628(13) 0.0517(6) Uani 1 1 d .
H45 H 0.4860 0.2038 0.2509 0.078 Uiso 1 1 d R
O3 O 0.5406(3) -0.07672(17) 0.27669(13) 0.0634(7) Uani 1 1 d .
O4 O 0.5015(3) -0.23392(15) 0.34287(12) 0.0537(6) Uani 1 1 d .
C57 C 0.5807(3) 0.1207(2) 0.35469(17) 0.0368(6) Uani 1 1 d .
C58 C 0.5384(3) 0.05572(19) 0.42854(16) 0.0315(6) Uani 1 1 d .
C59 C 0.5275(3) 0.1141(2) 0.50507(16) 0.0335(6) Uani 1 1 d .
H46 H 0.5460 0.1917 0.5083 0.040 Uiso 1 1 calc R
C60 C 0.5096(3) -0.06140(19) 0.42329(15) 0.0313(6) Uani 1 1 d .
C61 C 0.5189(3) -0.1285(2) 0.34101(16) 0.0364(6) Uani 1 1 d .

loop_
_atom_site_aniso_label
_atom_site_aniso_U_11
_atom_site_aniso_U_22
_atom_site_aniso_U_33
_atom_site_aniso_U_23
_atom_site_aniso_U_13
_atom_site_aniso_U_12
N1 0.0571(16) 0.0764(19) 0.0385(14) -0.0115(13) 0.0254(12) -0.0080(14)
N2 0.0704(19) 0.090(2) 0.0477(16) -0.0102(15) 0.0295(15) -0.0015(16)
C1 0.064(2) 0.0541(19) 0.0573(19) -0.0185(16) 0.0231(17) 0.0043(15)
C2 0.0539(18) 0.064(2) 0.0457(17) 0.0073(15) 0.0208(15) -0.0038(15)
C3 0.066(2) 0.0442(16) 0.0450(17) -0.0002(13) 0.0170(15) 0.0007(14)
C4 0.0553(18) 0.0479(17) 0.0511(17) -0.0004(14) 0.0249(15) 0.0036(13)
C5 0.0430(15) 0.0504(16) 0.0361(15) -0.0040(12) 0.0170(13) -0.0070(12)
C6 0.0615(19) 0.0562(19) 0.0448(17) 0.0009(14) 0.0238(15) 0.0006(15)
C7 0.0588(19) 0.0541(18) 0.0450(17) -0.0020(14) 0.0218(15) -0.0034(14)
C8 0.0475(16) 0.0547(18) 0.0378(15) -0.0059(13) 0.0186(14) -0.0108(13)
C9 0.0530(17) 0.0510(17) 0.0500(17) -0.0092(14) 0.0191(15) 0.0056(14)
C10 0.070(2) 0.0567(18) 0.0429(16) 0.0031(14) 0.0242(16) 0.0018(16)
C11 0.0559(18) 0.0540(17) 0.0382(15) 0.0027(13) 0.0151(14) 0.0015(14)
C12 0.065(2) 0.0504(17) 0.0472(17) -0.0027(14) 0.0231(16) 0.0070(14)
C13 0.0458(16) 0.0506(16) 0.0362(14) -0.0080(12) 0.0189(13) -0.0048(13)
C14 0.0539(18) 0.0621(19) 0.0398(16) -0.0047(14) 0.0186(15) -0.0034(14)
O1 0.0572(14) 0.0934(18) 0.0627(15) 0.0269(13) 0.0254(12) -0.0131(12)
O2 0.0653(13) 0.0529(12) 0.0449(11) 0.0235(10) 0.0289(11) 0.0098(10)
O3 0.120(2) 0.0421(12) 0.0471(12) 0.0011(9) 0.0533(14) -0.0047(11)
O4 0.0987(17) 0.0319(10) 0.0395(11) -0.0102(8) 0.0345(11) -0.0094(10)
C57 0.0546(17) 0.0291(12) 0.0305(13) -0.0006(10) 0.0186(13) -0.0054(12)
C58 0.0426(14) 0.0278(12) 0.0267(12) 0.0006(10) 0.0144(11) 0.0009(10)
C59 0.0492(15) 0.0235(12) 0.0299(13) -0.0004(10) 0.0151(12) -0.0031(10)
C60 0.0444(14) 0.0257(12) 0.0263(12) 0.0009(9) 0.0140(11) 0.0013(10)
C61 0.0507(15) 0.0319(13) 0.0298(13) -0.0010(10) 0.0171(12) 0.0004(11)

loop_
_atom_type_symbol
_atom_type_description
_atom_type_scat_dispersion_real
_atom_type_scat_dispersion_imag
_atom_type_scat_source
C C 0.0033 0.0016 'International Tables Vol C Tables 4.2.6.8 and 6.1.1.4'
H H 0.0000 0.0000 'International Tables Vol C Tables 4.2.6.8 and 6.1.1.4'
N N 0.0061 0.0033 'International Tables Vol C Tables 4.2.6.8 and 6.1.1.4'
O O 0.0106 0.0060 'International Tables Vol C Tables 4.2.6.8 and 6.1.1.4'

loop_
_geom_angle_atom_site_label_1
_geom_angle_atom_site_label_2
_geom_angle_atom_site_label_3
_geom_angle
_geom_angle_site_symmetry_1
C2 N1 C1 121.7(2) .
C2 N1 H1A 119.1 .
C1 N1 H1A 119.1 .
N1 C1 C3 120.8(3) .
N1 C1 H1 119.6 .
C3 C1 H1 119.6 .
N1 C2 C4 119.5(3) .
N1 C2 H3 120.2 .
C4 C2 H3 120.2 .
C1 C3 C5 119.7(3) .
C1 C3 H4 120.2 .
C5 C3 H4 120.2 .
C2 C4 C5 120.9(3) .
C2 C4 H5 119.6 .
C5 C4 H5 119.6 .
C4 C5 C3 117.4(2) .
C4 C5 C6 124.3(3) .
C3 C5 C6 118.2(3) .
C7 C6 C5 125.6(3) .
C7 C6 H6 117.2 .
C5 C6 H6 117.2 .
C6 C7 C8 127.1(3) .
C6 C7 H7 116.5 .
C8 C7 H7 116.5 .
C10 C8 C9 119.1(3) .
C10 C8 C7 117.3(3) .
C9 C8 C7 123.6(3) .
C8 C9 C11 121.0(3) .
C8 C9 H8 119.5 .
C11 C9 H8 119.5 .
C12 C10 C8 120.6(3) .
C12 C10 H9 119.7 .
C8 C10 H9 119.7 .
C13 C11 C9 119.0(3) .
C13 C11 H10 120.5 .
C9 C11 H10 120.5 .
C10 C12 C13 120.1(3) .
C10 C12 H11 120.0 .
C13 C12 H11 120.0 .
C11 C13 C12 120.2(2) .
C11 C13 C14 121.2(3) .
C12 C13 C14 118.6(3) .
N2 C14 C13 177.4(3) .
C57 O2 H45 110.4 .
O1 C57 O2 124.1(2) .
O1 C57 C58 123.0(3) .
O2 C57 C58 112.7(2) .
C59 C58 C60 118.8(2) .
C59 C58 C57 118.5(2) .
C60 C58 C57 122.8(2) .
C60 C59 C58 122.6(2) 3_656
C60 C59 H46 118.7 3_656
C58 C59 H46 118.7 .
C59 C60 C58 118.7(2) 3_656
C59 C60 C61 120.6(2) 3_656
C58 C60 C61 120.8(2) .
O3 C61 O4 124.4(2) .
O3 C61 C60 118.0(2) .
O4 C61 C60 117.7(2) .

loop_
_geom_bond_atom_site_label_1
_geom_bond_atom_site_label_2
_geom_bond_distance
_geom_bond_site_symmetry_2
N1 C2 1.325(4) .
N1 C1 1.328(4) .
N1 H1A 0.8600 .
N2 C14 1.134(3) .
C1 C3 1.362(4) .
C1 H1 0.9300 .
C2 C4 1.365(4) .
C2 H3 0.9300 .
C3 C5 1.384(4) .
C3 H4 0.9300 .
C4 C5 1.382(4) .
C4 H5 0.9300 .
C5 C6 1.464(4) .
C6 C7 1.302(4) .
C6 H6 0.9300 .
C7 C8 1.472(4) .
C7 H7 0.9300 .
C8 C10 1.380(4) .
C8 C9 1.380(4) .
C9 C11 1.391(4) .
C9 H8 0.9300 .
C10 C12 1.372(4) .
C10 H9 0.9300 .
C11 C13 1.376(4) .
C11 H10 0.9300 .
C12 C13 1.387(4) .
C12 H11 0.9300 .
C13 C14 1.441(4) .
O1 C57 1.203(3) .
O2 C57 1.311(3) .
O2 H45 0.9148 .
O3 C61 1.222(3) .
O4 C61 1.255(3) .
C57 C58 1.502(3) .
C58 C59 1.386(3) .
C58 C60 1.404(3) .
C59 C60 1.382(3) 3_656
C59 H46 0.9300 .
C60 C59 1.382(3) 3_656
C60 C61 1.510(3) .

loop_
_geom_torsion_atom_site_label_1
_geom_torsion_atom_site_label_2
_geom_torsion_atom_site_label_3
_geom_torsion_atom_site_label_4
_geom_torsion
_geom_torsion_site_symmetry_1
_geom_torsion_site_symmetry_4
C2 N1 C1 C3 1.0(5) . .
C1 N1 C2 C4 -0.7(5) . .
N1 C1 C3 C5 -0.7(5) . .
N1 C2 C4 C5 0.2(5) . .
C2 C4 C5 C3 0.0(4) . .
C2 C4 C5 C6 179.9(3) . .
C1 C3 C5 C4 0.2(4) . .
C1 C3 C5 C6 -179.7(3) . .
C4 C5 C6 C7 -5.3(5) . .
C3 C5 C6 C7 174.5(3) . .
C5 C6 C7 C8 -177.0(3) . .
C6 C7 C8 C10 171.6(3) . .
C6 C7 C8 C9 -6.7(5) . .
C10 C8 C9 C11 -0.7(4) . .
C7 C8 C9 C11 177.7(3) . .
C9 C8 C10 C12 1.1(5) . .
C7 C8 C10 C12 -177.4(3) . .
C8 C9 C11 C13 -0.4(4) . .
C8 C10 C12 C13 -0.4(5) . .
C9 C11 C13 C12 1.0(4) . .
C9 C11 C13 C14 178.7(3) . .
C10 C12 C13 C11 -0.7(5) . .
C10 C12 C13 C14 -178.4(3) . .
C11 C13 C14 N2 -141(7) . .
C12 C13 C14 N2 37(8) . .
O1 C57 C58 C59 91.5(3) . .
O2 C57 C58 C59 -84.8(3) . .
O1 C57 C58 C60 -88.4(3) . .
O2 C57 C58 C60 95.3(3) . .
C60 C58 C59 C60 0.3(4) . 3_656
C57 C58 C59 C60 -179.5(2) . 3_656
C59 C58 C60 C59 -0.3(4) . 3_656
C57 C58 C60 C59 179.5(2) . 3_656
C59 C58 C60 C61 179.6(2) . .
C57 C58 C60 C61 -0.6(4) . .
C59 C60 C61 O3 174.7(3) 3_656 .
C58 C60 C61 O3 -5.2(4) . .
C59 C60 C61 O4 -4.4(4) 3_656 .
C58 C60 C61 O4 175.7(2) . .
